data_7717222
loop_
_publ_author_name
'Yu, Xiang'
'Xu, Xinyu'
'Gao, Lei'
'Luo, Rengan'
'Liu, Yi-Fan'
'Gu, Yu-Hao'
'Yuan, Shuai'

_publ_section_title
;
 Imine bond-directed assembly of polyoxometalate-based metal-organic
 frameworks.
;
_journal_issue 44
_journal_name_full 'Dalton transactions (Cambridge, England : 2003)'
_journal_page_first 17902
_journal_page_last 17908
_journal_paper_doi 10.1039/d4dt02609h
_journal_volume 53
_journal_year 2024
_chemical_formula_moiety 'C36 H33 Mn1.5 Mo9 N3 O43 Zn2'
_chemical_formula_sum 'C36 H33 Mn1.5 Mo9 N3 O43 Zn2'
_chemical_formula_weight 2272.26
_space_group_crystal_system trigonal
_space_group_IT_number 166
_space_group_name_Hall '-R 3 2"'
_space_group_name_H-M_alt 'R -3 m :H'
_atom_sites_solution_hydrogens geom
_atom_sites_solution_primary direct
_audit_creation_date 2024-09-03
_audit_creation_method
;
Olex2 1.5
(compiled 2024.02.16 svn.r378c4104 for OlexSys, GUI svn.r6928)
;
_audit_update_record
;
2024-09-03 deposited with the CCDC.	2024-10-14 downloaded from the CCDC.
;
_cell_angle_alpha 90
_cell_angle_beta 90
_cell_angle_gamma 120
_cell_formula_units_Z 6
_cell_length_a 45.047(2)
_cell_length_b 45.047
_cell_length_c 18.7659(10)
_cell_measurement_reflns_used 9893
_cell_measurement_temperature 193.00
_cell_measurement_theta_max 24.852
_cell_measurement_theta_min 2.232
_cell_volume 32979(2)
_computing_cell_refinement 'SAINT V8.38A (Bruker, 2018)'
_computing_data_reduction 'SAINT V8.38A (Bruker, 2018)'
_computing_molecular_graphics 'Olex2 1.5 (Dolomanov et al., 2009)'
_computing_publication_material 'Olex2 1.5 (Dolomanov et al., 2009)'
_computing_structure_refinement 'SHELXL 2019/3 (Sheldrick, 2015)'
_computing_structure_solution 'SHELXS  (Sheldrick, 2008)'
_diffrn_ambient_temperature 193.00
_diffrn_detector CPAD
_diffrn_detector_area_resol_mean 7.41
_diffrn_detector_type 'Bruker PHOTON II'
_diffrn_measured_fraction_theta_full 0.997
_diffrn_measured_fraction_theta_max 0.997
_diffrn_measurement_device 'four-circle diffractometer'
_diffrn_measurement_device_type 'Bruker D8 VENTURE dual wavelength Mo_Cu'
_diffrn_measurement_method '\w and \f scans'
_diffrn_radiation_monochromator 'Helios Multi-layer Optic'
_diffrn_radiation_probe x-ray
_diffrn_radiation_type MoK\a
_diffrn_radiation_wavelength 0.71073
_diffrn_reflns_av_R_equivalents 0.0832
_diffrn_reflns_av_unetI/netI 0.0413
_diffrn_reflns_Laue_measured_fraction_full 0.997
_diffrn_reflns_Laue_measured_fraction_max 0.997
_diffrn_reflns_limit_h_max 53
_diffrn_reflns_limit_h_min -53
_diffrn_reflns_limit_k_max 53
_diffrn_reflns_limit_k_min -53
_diffrn_reflns_limit_l_max 22
_diffrn_reflns_limit_l_min -22
_diffrn_reflns_number 84385
_diffrn_reflns_point_group_measured_fraction_full 0.997
_diffrn_reflns_point_group_measured_fraction_max 0.997
_diffrn_reflns_theta_full 25.057
_diffrn_reflns_theta_max 25.057
_diffrn_reflns_theta_min 1.756
_diffrn_source 'microfocus sealed X-ray tube'
_diffrn_source_current 1.0
_diffrn_source_power 0.05
_diffrn_source_type 'Incoatec I\ms DIAMOND'
_diffrn_source_voltage 50.0
_exptl_absorpt_coefficient_mu 0.821
_exptl_absorpt_correction_T_max 0.7452
_exptl_absorpt_correction_T_min 0.6458
_exptl_absorpt_correction_type multi-scan
_exptl_absorpt_process_details
;
SADABS-2016/2 (Bruker,2016/2) was used for absorption correction.
wR2(int) was 0.0733 before and 0.0592 after correction.
The Ratio of minimum to maximum transmission is 0.8666.
The \l/2 correction factor is Not present.
;
_exptl_crystal_density_diffrn 0.686
_exptl_crystal_description block
_exptl_crystal_F_000 6537
_exptl_crystal_size_max 0.23
_exptl_crystal_size_mid 0.14
_exptl_crystal_size_min 0.1
_refine_diff_density_max 0.974
_refine_diff_density_min -0.711
_refine_diff_density_rms 0.066
_refine_ls_extinction_method none
_refine_ls_goodness_of_fit_ref 1.020
_refine_ls_hydrogen_treatment constr
_refine_ls_matrix_type full
_refine_ls_number_parameters 193
_refine_ls_number_reflns 6767
_refine_ls_number_restraints 134
_refine_ls_restrained_S_all 1.034
_refine_ls_R_factor_all 0.1454
_refine_ls_R_factor_gt 0.0894
_refine_ls_shift/su_max 0.001
_refine_ls_shift/su_mean 0.000
_refine_ls_structure_factor_coef Fsqd
_refine_ls_weighting_details 'w=1/[\s^2^(Fo^2^)+(0.1797P)^2^+70.8178P] where P=(Fo^2^+2Fc^2^)/3'
_refine_ls_weighting_scheme calc
_refine_ls_wR_factor_gt 0.2815
_refine_ls_wR_factor_ref 0.3582
_reflns_Friedel_coverage 0.000
_reflns_number_gt 2840
_reflns_number_total 6767
_reflns_threshold_expression 'I > 2\s(I)'
_cod_data_source_file d4dt02609h2.cif
_cod_data_source_block Zn-POMOF
_cod_depositor_comments
;
The following automatic conversions were performed:

data item '_diffrn_radiation_probe' value 'X-ray' was changed to
'x-ray' in accordance with the
/home/data/users/saulius/crontab/automatic-downloads/rss-feeds/RSC/lib/dictionaries/cif_core.dic
dictionary named 'cif_core.dic' version 2.4.2 last updated on
2011-04-26.

Automatic conversion script
Id: cif_fix_values 8170 2020-07-09 18:12:32Z antanas 

 Adding full bibliography for 7717220--7717223.cif.
;
_cod_original_cell_volume 32979(4)
_cod_original_sg_symbol_H-M 'R -3 m'
_cod_original_formula_sum 'C36 H33 Mn1.50 Mo9 N3 O43 Zn2'
_cod_database_code 7717222
_shelx_shelxl_version_number 2019/3
_shelx_space_group_comment
;
The symmetry employed for this shelxl refinement is uniquely defined
by the following loop, which should always be used as a source of
symmetry information in preference to the above space-group names.
They are only intended as comments.
;
_shelx_estimated_absorpt_t_max 0.922
_shelx_estimated_absorpt_t_min 0.834
_olex2_refinement_description
;
1. Restrained distances
 C8-C11
 1.5 with sigma of 0.02
 C5-C4
 1.5 with sigma of 0.02
 C9-C11 \\sim C11-C7
 with sigma of 0.02
 C10-C4 \\sim C4-C6
 with sigma of 0.02
 O2-C11 \\sim C11-O3
 with sigma of 0.02
 C9-C10 \\sim C5-C6 \\sim C7-C8
 with sigma of 0.02
2. Restrained planarity
 O2, O3, C8, C11
 with sigma of 0.1
 C6, C5, C10, C4
 with sigma of 0.01
 C9, C8, C7, C11
 with sigma of 0.04
3. Uiso/Uaniso restraints and constraints
C3 \\sim C2 \\sim C1: within 2A with sigma of 0.04 and sigma for terminal atoms
of 0.08 within 2A
C9 \\sim C10 \\sim C6 \\sim C7 \\sim C8 \\sim C5 \\sim C11 \\sim C4: within 2A
with sigma of 0.04 and sigma for terminal atoms of 0.08 within 2A
Uanis(O3) \\sim Ueq: with sigma of 0.01 and sigma for terminal atoms of 0.02
Uanis(O8) \\sim Ueq, Uanis(O7) \\sim Ueq, Uanis(C11) \\sim Ueq: with sigma of
0.01 and sigma for terminal atoms of 0.02
4. Rigid body (RIGU) restrains
 C9, C8, C7, C6, C5, C10
 with sigma for 1-2 distances of 0.004 and sigma for 1-3 distances of 0.004
 N1, C4
 with sigma for 1-2 distances of 0.004 and sigma for 1-3 distances of 0.004
5. Others
 Fixed Sof: Zn2(0.16665) H3A(0.5) H3B(0.5) O3(0.5) O1(0.16665) C9(0.5) H9(0.5)
 C10(0.25) H10(0.5) C5(0.5) C6(0.5) H6(0.5) C7(0.5) H7(0.5) C8(0.5) C4(0.5)
 H4(0.5) C11(0.5)
6.a Secondary CH2 refined with riding coordinates:
 C1(H1A,H1B), C3(H3A,H3B)
6.b Aromatic/amide H refined with riding coordinates:
 C9(H9), C10(H10), C6(H6), C7(H7), C4(H4)
6.c Fitted hexagon refined as free rotating group:
 C9(C10,C5,C6,C7,C8)
;
_smtbx_masks_void_probe_radius 1.2
_smtbx_masks_void_truncation_radius 1.2
_olex2_submission_special_instructions 'No special instructions were received'

loop_
_space_group_symop_operation_xyz
'x, y, z'
'-y, x-y, z'
'-x+y, -x, z'
'x-y, -y, -z'
'-x, -x+y, -z'
'y, x, -z'
'x+2/3, y+1/3, z+1/3'
'-y+2/3, x-y+1/3, z+1/3'
'-x+y+2/3, -x+1/3, z+1/3'
'x-y+2/3, -y+1/3, -z+1/3'
'-x+2/3, -x+y+1/3, -z+1/3'
'y+2/3, x+1/3, -z+1/3'
'x+1/3, y+2/3, z+2/3'
'-y+1/3, x-y+2/3, z+2/3'
'-x+y+1/3, -x+2/3, z+2/3'
'x-y+1/3, -y+2/3, -z+2/3'
'-x+1/3, -x+y+2/3, -z+2/3'
'y+1/3, x+2/3, -z+2/3'
'-x, -y, -z'
'y, -x+y, -z'
'x-y, x, -z'
'-x+y, y, z'
'x, x-y, z'
'-y, -x, z'
'-x+2/3, -y+1/3, -z+1/3'
'y+2/3, -x+y+1/3, -z+1/3'
'x-y+2/3, x+1/3, -z+1/3'
'-x+y+2/3, y+1/3, z+1/3'
'x+2/3, x-y+1/3, z+1/3'
'-y+2/3, -x+1/3, z+1/3'
'-x+1/3, -y+2/3, -z+2/3'
'y+1/3, -x+y+2/3, -z+2/3'
'x-y+1/3, x+2/3, -z+2/3'
'-x+y+1/3, y+2/3, z+2/3'
'x+1/3, x-y+2/3, z+2/3'
'-y+1/3, -x+2/3, z+2/3'

loop_
_atom_site_label
_atom_site_type_symbol
_atom_site_fract_x
_atom_site_fract_y
_atom_site_fract_z
_atom_site_U_iso_or_equiv
_atom_site_adp_type
_atom_site_occupancy
_atom_site_site_symmetry_order
_atom_site_calc_flag
_atom_site_refinement_flags_posn
_atom_site_refinement_flags_adp
_atom_site_refinement_flags_occupancy
_atom_site_disorder_assembly
_atom_site_disorder_group
Mn1 Mn 0.500000 0.500000 0.500000 0.1144(10) Uani 1 4 d S T P . .
Mo2 Mo 0.42586(3) 0.42586(3) 0.500000 0.1776(9) Uani 1 2 d S T P . .
Mo1 Mo 0.54616(3) 0.52743(3) 0.35019(7) 0.1797(7) Uani 1 1 d . . . . .
Zn1 Zn 0.666667 0.333333 0.67534(17) 0.1586(12) Uani 1 6 d S T P . .
Zn2 Zn 0.68529(7) 0.37058(13) 0.8172(3) 0.174(3) Uani 0.3333 2 d S T P . .
O8 O 0.51928(13) 0.48072(13) 0.4309(5) 0.136(3) Uani 1 2 d S TU P . .
O9 O 0.47919(16) 0.45733(15) 0.5588(4) 0.140(2) Uani 1 1 d . . . . .
O5 O 0.49934(13) 0.50066(13) 0.3224(6) 0.172(4) Uani 1 2 d S T P . .
C1 C 0.5017(3) 0.4448(3) 0.5716(6) 0.153(4) Uani 1 1 d . U . . .
H1A H 0.490492 0.420974 0.553672 0.184 Uiso 1 1 calc R U . . .
H1B H 0.503846 0.443696 0.623933 0.184 Uiso 1 1 calc R U . . .
N1 N 0.5555(2) 0.4445(2) 0.5545(8) 0.165(5) Uani 1 2 d S T P . .
C2 C 0.5368(2) 0.4632(2) 0.5417(9) 0.141(5) Uani 1 2 d S TU P . .
C3 C 0.5366(2) 0.4634(2) 0.4646(11) 0.166(6) Uani 1 2 d S TU P . .
H3A H 0.525155 0.439415 0.447677 0.199 Uiso 0.5 1 calc R U P A .
H3B H 0.560585 0.474845 0.447677 0.199 Uiso 0.5 1 calc R U P . .
O2 O 0.64253(13) 0.35747(13) 0.6413(7) 0.177(4) Uani 1 2 d DS T P A .
O3 O 0.6572(5) 0.3830(5) 0.7581(11) 0.246(9) Uani 0.5 1 d D U P A .
O4 O 0.5651(2) 0.5077(3) 0.3061(5) 0.229(4) Uani 1 1 d . . . . .
O6 O 0.5567(3) 0.5639(3) 0.3021(7) 0.245(5) Uani 1 1 d . . . . .
O7 O 0.57573(16) 0.54487(17) 0.4253(5) 0.162(3) Uani 1 1 d . U . . .
O10 O 0.3902(2) 0.4163(2) 0.4497(6) 0.219(4) Uani 1 1 d . . . . .
O1 O 0.6768(2) 0.3536(5) 0.7729(11) 0.103(6) Uani 0.3333 2 d S T P . .
C9 C 0.6105(6) 0.3919(7) 0.6050(6) 0.216(7) Uani 0.5 1 d DG U P A -1
H9 H 0.613731 0.378496 0.570093 0.259 Uiso 0.5 1 calc R U P A -1
C10 C 0.5920(7) 0.4081(8) 0.5882(6) 0.211(7) Uani 0.5 1 d DG U P A -1
H10 H 0.582596 0.405742 0.541859 0.253 Uiso 0.5 1 calc R U P A -1
C5 C 0.5872(6) 0.4276(6) 0.6393(8) 0.242(10) Uani 0.5 1 d DG U P A -1
C6 C 0.6009(5) 0.4310(5) 0.7071(8) 0.267(11) Uani 0.5 1 d DG U P A -1
H6 H 0.597681 0.444423 0.742047 0.321 Uiso 0.5 1 calc R U P A -1
C7 C 0.6194(5) 0.4149(4) 0.7239(7) 0.262(11) Uani 0.5 1 d DG U P A -1
H7 H 0.628815 0.417177 0.770282 0.315 Uiso 0.5 1 calc R U P A -1
C8 C 0.6242(4) 0.3953(4) 0.6728(7) 0.217(9) Uani 0.5 1 d DG U P A -1
C4 C 0.5669(8) 0.4452(9) 0.6201(11) 0.232(12) Uani 0.5 1 d D U P A -1
H4 H 0.562296 0.457064 0.656311 0.279 Uiso 0.5 1 calc R U P A -1
C11 C 0.6438(4) 0.3774(4) 0.6935(8) 0.193(10) Uani 0.5 1 d D U P . .

loop_
_atom_site_aniso_label
_atom_site_aniso_U_11
_atom_site_aniso_U_22
_atom_site_aniso_U_33
_atom_site_aniso_U_23
_atom_site_aniso_U_13
_atom_site_aniso_U_12
Mn1 0.0779(9) 0.0779(9) 0.152(2) -0.0402(8) 0.0402(8) 0.0122(11)
Mo2 0.0921(6) 0.0921(6) 0.298(2) -0.0366(7) 0.0366(7) 0.0078(7)
Mo1 0.1583(11) 0.1638(11) 0.2021(13) 0.0049(8) 0.0886(9) 0.0692(8)
Zn1 0.1679(18) 0.1679(18) 0.140(2) 0.000 0.000 0.0840(9)
Zn2 0.250(7) 0.088(3) 0.130(5) -0.004(3) -0.0021(16) 0.0442(15)
O8 0.108(3) 0.108(3) 0.173(6) -0.036(3) 0.036(3) 0.039(4)
O9 0.097(4) 0.104(4) 0.198(6) -0.016(4) 0.044(4) 0.034(3)
O5 0.152(6) 0.152(6) 0.199(9) -0.036(4) 0.036(4) 0.066(7)
C1 0.134(8) 0.109(7) 0.185(9) -0.031(7) 0.030(7) 0.037(6)
N1 0.138(7) 0.138(7) 0.201(13) -0.009(6) 0.009(6) 0.056(9)
C2 0.117(6) 0.117(6) 0.168(12) -0.039(5) 0.039(5) 0.042(8)
C3 0.124(8) 0.124(8) 0.256(19) -0.038(6) 0.038(6) 0.067(9)
O2 0.138(6) 0.138(6) 0.252(12) -0.025(4) 0.025(4) 0.067(7)
O3 0.258(12) 0.242(12) 0.220(11) -0.013(9) -0.017(8) 0.110(9)
O4 0.230(9) 0.244(9) 0.240(8) 0.004(7) 0.127(7) 0.138(8)
O6 0.231(10) 0.209(9) 0.296(11) 0.074(8) 0.153(9) 0.111(8)
O7 0.106(4) 0.123(4) 0.238(6) 0.019(4) 0.065(4) 0.043(3)
O10 0.126(6) 0.144(6) 0.347(11) -0.063(7) -0.002(7) 0.038(5)
O1 0.126(13) 0.081(12) 0.088(13) -0.032(10) -0.016(5) 0.040(6)
C9 0.21(2) 0.27(3) 0.212(14) 0.05(2) 0.04(2) 0.153(14)
C10 0.17(2) 0.26(3) 0.224(14) 0.04(2) 0.07(2) 0.127(13)
C5 0.19(2) 0.26(3) 0.302(19) -0.03(2) 0.005(18) 0.132(18)
C6 0.23(2) 0.29(3) 0.312(19) -0.07(2) -0.019(19) 0.16(2)
C7 0.22(2) 0.30(3) 0.287(19) -0.039(18) 0.005(18) 0.147(19)
C8 0.172(17) 0.27(2) 0.236(16) 0.002(17) 0.024(15) 0.131(16)
C4 0.18(3) 0.28(4) 0.252(17) -0.06(3) -0.03(2) 0.12(2)
C11 0.184(13) 0.196(13) 0.197(12) 0.017(9) 0.017(9) 0.095(10)

loop_
_atom_type_symbol
_atom_type_description
_atom_type_scat_dispersion_real
_atom_type_scat_dispersion_imag
_atom_type_scat_source
C C 0.0033 0.0016 'International Tables Vol C Tables 4.2.6.8 and 6.1.1.4'
H H 0.0000 0.0000 'International Tables Vol C Tables 4.2.6.8 and 6.1.1.4'
Mn Mn 0.3368 0.7283 'International Tables Vol C Tables 4.2.6.8 and 6.1.1.4'
Mo Mo -1.6832 0.6857 'International Tables Vol C Tables 4.2.6.8 and 6.1.1.4'
N N 0.0061 0.0033 'International Tables Vol C Tables 4.2.6.8 and 6.1.1.4'
O O 0.0106 0.0060 'International Tables Vol C Tables 4.2.6.8 and 6.1.1.4'
Zn Zn 0.2839 1.4301 'International Tables Vol C Tables 4.2.6.8 and 6.1.1.4'

loop_
_geom_angle_atom_site_label_1
_geom_angle_atom_site_label_2
_geom_angle_atom_site_label_3
_geom_angle
_geom_angle_site_symmetry_1
_geom_angle_site_symmetry_3
_geom_angle_publ_flag
O8 Mn1 O8 180.0(4) 19_666 . ?
O8 Mn1 O9 92.2(3) 19_666 19_666 ?
O8 Mn1 O9 92.2(3) . 24_665 ?
O8 Mn1 O9 92.2(3) . . ?
O8 Mn1 O9 87.8(3) 19_666 24_665 ?
O8 Mn1 O9 87.8(3) 19_666 . ?
O8 Mn1 O9 92.2(3) 19_666 6_556 ?
O8 Mn1 O9 87.8(3) . 6_556 ?
O8 Mn1 O9 87.8(3) . 19_666 ?
O9 Mn1 O9 180.0(3) 24_665 6_556 ?
O9 Mn1 O9 88.6(4) . 6_556 ?
O9 Mn1 O9 180.0(3) . 19_666 ?
O9 Mn1 O9 88.6(4) 24_665 19_666 ?
O9 Mn1 O9 91.4(4) . 24_665 ?
O9 Mn1 O9 91.4(4) 6_556 19_666 ?
O9 Mo2 O9 72.3(4) 6_556 . ?
O7 Mo2 O9 68.2(3) 24_665 6_556 ?
O7 Mo2 O9 81.7(2) 19_666 6_556 ?
O7 Mo2 O9 81.7(2) 24_665 . ?
O7 Mo2 O9 68.2(3) 19_666 . ?
O7 Mo2 O7 142.7(3) 19_666 24_665 ?
O10 Mo2 O9 90.5(4) 6_556 . ?
O10 Mo2 O9 90.5(4) . 6_556 ?
O10 Mo2 O9 161.3(3) 6_556 6_556 ?
O10 Mo2 O9 161.3(3) . . ?
O10 Mo2 O7 99.1(4) . 24_665 ?
O10 Mo2 O7 102.7(4) 6_556 24_665 ?
O10 Mo2 O7 99.2(4) 6_556 19_666 ?
O10 Mo2 O7 102.7(4) . 19_666 ?
O10 Mo2 O10 107.4(6) . 6_556 ?
O9 Mo1 O8 71.8(3) 19_666 . ?
O5 Mo1 O8 72.6(4) . . ?
O5 Mo1 O9 80.6(3) . 19_666 ?
O4 Mo1 O8 90.8(4) . . ?
O4 Mo1 O9 160.6(4) . 19_666 ?
O4 Mo1 O5 102.7(5) . . ?
O4 Mo1 O7 98.6(4) . . ?
O6 Mo1 O8 162.8(3) . . ?
O6 Mo1 O9 92.5(3) . 19_666 ?
O6 Mo1 O5 98.6(6) . . ?
O6 Mo1 O4 105.7(4) . . ?
O6 Mo1 O7 101.6(5) . . ?
O7 Mo1 O8 80.1(3) . . ?
O7 Mo1 O9 70.7(3) . 19_666 ?
O7 Mo1 O5 145.4(4) . . ?
Zn2 Zn1 Zn2 49.01(16) 3_665 . ?
Zn2 Zn1 Zn2 49.02(16) . 2_655 ?
Zn2 Zn1 Zn2 49.02(16) 3_665 2_655 ?
O2 Zn1 Zn2 93.2(4) . . ?
O2 Zn1 Zn2 137.4(4) 3_665 2_655 ?
O2 Zn1 Zn2 93.2(4) 2_655 3_665 ?
O2 Zn1 Zn2 93.2(4) 3_665 3_665 ?
O2 Zn1 Zn2 93.2(4) . 2_655 ?
O2 Zn1 Zn2 137.4(4) . 3_665 ?
O2 Zn1 Zn2 93.2(4) 2_655 2_655 ?
O2 Zn1 Zn2 137.4(4) 2_655 . ?
O2 Zn1 Zn2 93.2(4) 3_665 . ?
O2 Zn1 O2 110.2(4) 3_665 . ?
O2 Zn1 O2 110.2(4) 2_655 3_665 ?
O2 Zn1 O2 110.2(4) 2_655 . ?
O2 Zn1 O1 96.2(5) 2_655 2_655 ?
O2 Zn1 O1 96.1(5) 2_655 3_665 ?
O2 Zn1 O1 132.1(7) 2_655 . ?
O2 Zn1 O1 96.2(5) . . ?
O2 Zn1 O1 96.1(5) 3_665 3_665 ?
O2 Zn1 O1 96.2(5) 3_665 . ?
O2 Zn1 O1 132.1(7) . 3_665 ?
O2 Zn1 O1 132.1(7) 3_665 2_655 ?
O2 Zn1 O1 96.2(5) . 2_655 ?
O1 Zn1 Zn2 44.7(5) 2_655 . ?
O1 Zn1 Zn2 44.7(5) 3_665 2_655 ?
O1 Zn1 Zn2 44.7(5) 3_665 . ?
O1 Zn1 Zn2 44.7(5) . 2_655 ?
O1 Zn1 Zn2 44.7(5) 2_655 3_665 ?
O1 Zn1 Zn2 5.3(6) . . ?
O1 Zn1 Zn2 5.3(6) 2_655 2_655 ?
O1 Zn1 Zn2 5.3(6) 3_665 3_665 ?
O1 Zn1 Zn2 44.7(5) . 3_665 ?
O1 Zn1 O1 40.2(10) 2_655 . ?
O1 Zn1 O1 40.2(10) 3_665 . ?
O1 Zn1 O1 40.2(10) 3_665 2_655 ?
Zn2 Zn2 Zn2 106.2(5) 33_546 32_556 ?
Zn2 Zn2 Zn2 89.985(3) 33_546 3_665 ?
Zn2 Zn2 Zn2 36.9(2) 32_556 3_665 ?
Zn2 Zn2 O3 102.5(7) 32_556 17_656 ?
Zn2 Zn2 O3 72.6(7) 33_546 . ?
Zn2 Zn2 O3 62.2(7) 33_546 17_656 ?
Zn2 Zn2 O3 163.8(7) 33_546 22_655 ?
Zn2 Zn2 O3 163.8(7) 32_556 . ?
Zn2 Zn2 O3 62.2(7) 32_556 32_556 ?
Zn2 Zn2 O3 102.5(7) 33_546 32_556 ?
Zn2 Zn2 O3 72.6(7) 32_556 22_655 ?
Zn2 Zn2 O1 75.1(7) 33_546 32_556 ?
Zn2 Zn2 O1 33.8(5) 32_556 32_556 ?
Zn2 Zn2 O1 33.8(5) 33_546 33_546 ?
Zn2 Zn2 O1 90.4(4) 32_556 2_655 ?
Zn2 Zn2 O1 90.4(4) 33_546 3_665 ?
Zn2 Zn2 O1 59.6(6) 33_546 2_655 ?
Zn2 Zn2 O1 59.6(6) 32_556 3_665 ?
Zn2 Zn2 O1 75.1(7) 32_556 33_546 ?
O3 Zn2 Zn2 124.2(6) 17_656 3_665 ?
O3 Zn2 Zn2 97.8(6) 32_556 3_665 ?
O3 Zn2 Zn2 79.6(6) 22_655 3_665 ?
O3 Zn2 Zn2 127.4(6) . 3_665 ?
O3 Zn2 O3 103.8(12) 22_655 . ?
O3 Zn2 O3 50.6(11) 17_656 32_556 ?
O3 Zn2 O3 91.3(10) . 17_656 ?
O3 Zn2 O3 91.2(10) 22_655 32_556 ?
O3 Zn2 O3 134.0(9) 22_655 17_656 ?
O3 Zn2 O3 134.0(9) . 32_556 ?
O3 Zn2 O1 75.0(6) 22_655 3_665 ?
O3 Zn2 O1 104.2(7) . 3_665 ?
O3 Zn2 O1 121.7(8) 32_556 3_665 ?
O3 Zn2 O1 143.1(8) 17_656 3_665 ?
O3 Zn2 O1 143.1(8) 32_556 2_655 ?
O3 Zn2 O1 75.0(6) . 2_655 ?
O3 Zn2 O1 121.7(8) 17_656 2_655 ?
O3 Zn2 O1 104.2(7) 22_655 2_655 ?
O1 Zn2 Zn2 90.7(8) . 33_546 ?
O1 Zn2 Zn2 72.5(6) 33_546 3_665 ?
O1 Zn2 Zn2 90.7(8) . 32_556 ?
O1 Zn2 Zn2 57.4(9) . 3_665 ?
O1 Zn2 Zn2 48.8(5) 32_556 3_665 ?
O1 Zn2 Zn2 54.0(3) 2_655 3_665 ?
O1 Zn2 Zn2 24.7(5) 3_665 3_665 ?
O1 Zn2 O3 73.2(8) . . ?
O1 Zn2 O3 152.1(8) . 17_656 ?
O1 Zn2 O3 147.5(8) 33_546 22_655 ?
O1 Zn2 O3 106.2(8) 32_556 22_655 ?
O1 Zn2 O3 147.5(8) 32_556 . ?
O1 Zn2 O3 57.4(8) 32_556 32_556 ?
O1 Zn2 O3 76.6(8) 32_556 17_656 ?
O1 Zn2 O3 152.1(8) . 32_556 ?
O1 Zn2 O3 57.4(8) 33_546 17_656 ?
O1 Zn2 O3 76.6(8) 33_546 32_556 ?
O1 Zn2 O3 106.2(8) 33_546 . ?
O1 Zn2 O3 73.2(8) . 22_655 ?
O1 Zn2 O1 72.5(10) 32_556 3_665 ?
O1 Zn2 O1 104.1(15) . 32_556 ?
O1 Zn2 O1 42.0(11) 32_556 33_546 ?
O1 Zn2 O1 37.3(7) 2_655 3_665 ?
O1 Zn2 O1 72.5(10) 33_546 2_655 ?
O1 Zn2 O1 85.9(9) 33_546 3_665 ?
O1 Zn2 O1 104.1(16) . 33_546 ?
O1 Zn2 O1 32.6(9) . 3_665 ?
O1 Zn2 O1 32.6(9) . 2_655 ?
O1 Zn2 O1 85.9(9) 32_556 2_655 ?
Mn1 O8 Mo1 99.8(3) . . ?
Mn1 O8 Mo1 99.8(3) . 24_665 ?
Mo1 O8 Mo1 88.6(4) 24_665 . ?
C3 O8 Mn1 114.1(9) . . ?
C3 O8 Mo1 124.5(5) . . ?
C3 O8 Mo1 124.5(5) . 24_665 ?
Mn1 O9 Mo2 99.6(3) . . ?
Mn1 O9 Mo1 100.6(3) . 19_666 ?
Mo1 O9 Mo2 91.0(2) 19_666 . ?
C1 O9 Mn1 113.3(5) . . ?
C1 O9 Mo2 124.0(5) . . ?
C1 O9 Mo1 123.3(7) . 19_666 ?
Mo1 O5 Mo1 120.9(6) 24_665 . ?
O9 C1 H1A 107.5 . . ?
O9 C1 H1B 107.5 . . ?
O9 C1 C2 119.5(11) . . ?
H1A C1 H1B 107.0 . . ?
C2 C1 H1A 107.5 . . ?
C2 C1 H1B 107.5 . . ?
C4 N1 C2 117.7(16) . . ?
C1 C2 C1 109.0(11) 24_665 . ?
N1 C2 C1 111.8(11) . 24_665 ?
N1 C2 C1 111.8(11) . . ?
C3 C2 C1 112.0(11) . . ?
C3 C2 C1 112.0(11) . 24_665 ?
C3 C2 N1 100.0(12) . . ?
O8 C3 H3A 108.3 . . ?
O8 C3 H3B 108.3 . . ?
C2 C3 O8 115.8(13) . . ?
C2 C3 H3A 108.3 . . ?
C2 C3 H3B 108.3 . . ?
H3A C3 H3B 107.4 . . ?
C11 O2 Zn1 106.6(12) . . ?
C11 O2 Zn1 106.6(12) 24_665 . ?
C11 O2 C11 42.8(15) . 24_665 ?
Zn2 O3 Zn2 45.2(5) . 33_546 ?
O3 O3 Zn2 100.4(5) 24_665 . ?
O3 O3 Zn2 64.7(5) 24_665 33_546 ?
O3 O3 C11 42.1(7) 24_665 24_665 ?
C11 O3 Zn2 139.7(18) . . ?
C11 O3 Zn2 134.2(13) . 33_546 ?
C11 O3 Zn2 129.2(13) 24_665 . ?
C11 O3 Zn2 106.0(10) 24_665 33_546 ?
C11 O3 O3 71.2(10) . 24_665 ?
C11 O3 C11 29.0(10) . 24_665 ?
Mo1 O7 Mo2 125.5(4) . 19_666 ?
Zn1 O1 Zn2 94.4(7) . 2_655 ?
Zn1 O1 Zn2 94.4(7) . 3_665 ?
Zn2 O1 Zn1 132.6(6) 32_556 . ?
Zn2 O1 Zn1 164.8(17) . . ?
Zn2 O1 Zn1 132.6(6) 33_546 . ?
Zn2 O1 Zn2 45.3(4) 33_546 2_655 ?
Zn2 O1 Zn2 72.1(7) 3_665 2_655 ?
Zn2 O1 Zn2 97.9(12) . 2_655 ?
Zn2 O1 Zn2 94.1(9) 32_556 2_655 ?
Zn2 O1 Zn2 97.9(12) . 3_665 ?
Zn2 O1 Zn2 94.1(9) 33_546 3_665 ?
Zn2 O1 Zn2 55.4(7) . 33_546 ?
Zn2 O1 Zn2 45.3(4) 32_556 3_665 ?
Zn2 O1 Zn2 55.4(7) . 32_556 ?
Zn2 O1 Zn2 82.4(10) 33_546 32_556 ?
Zn2 O1 O1 122.6(9) . 3_665 ?
Zn2 O1 O1 122.6(9) . 2_655 ?
O1 O1 Zn1 69.9(5) 2_655 . ?
O1 O1 Zn1 69.9(5) 3_665 . ?
O1 O1 Zn2 24.8(5) 2_655 2_655 ?
O1 O1 Zn2 24.7(5) 3_665 3_665 ?
O1 O1 Zn2 69.0(5) 3_665 32_556 ?
O1 O1 Zn2 69.0(5) 2_655 33_546 ?
O1 O1 Zn2 71.3(3) 2_655 3_665 ?
O1 O1 Zn2 71.3(3) 3_665 2_655 ?
O1 O1 Zn2 107.5(6) 2_655 32_556 ?
O1 O1 Zn2 107.5(6) 3_665 33_546 ?
O1 O1 O1 59.999(7) 2_655 3_665 ?
C10 C9 H9 120.0 . . ?
C10 C9 C8 120.0 . . ?
C8 C9 H9 120.0 . . ?
C9 C10 H10 120.0 . . ?
C9 C10 C5 120.0 . . ?
C5 C10 H10 120.0 . . ?
C10 C5 C4 119.4(7) . . ?
C6 C5 C10 120.0 . . ?
C6 C5 C4 120.6(7) . . ?
C5 C6 H6 120.0 . . ?
C7 C6 C5 120.0 . . ?
C7 C6 H6 120.0 . . ?
C6 C7 H7 120.0 . . ?
C6 C7 C8 120.0 . . ?
C8 C7 H7 120.0 . . ?
C9 C8 C11 121.4(7) . . ?
C7 C8 C9 120.0 . . ?
C7 C8 C11 118.5(7) . . ?
N1 C4 C5 122.4(15) . . ?
N1 C4 H4 118.8 . . ?
C5 C4 H4 118.8 . . ?
O2 C11 O3 133(2) . . ?
O2 C11 O3 97.2(13) . 24_665 ?
O2 C11 C8 109.6(12) . . ?
O3 C11 O3 66.7(14) . 24_665 ?
O3 C11 C8 117.7(16) . . ?
C8 C11 O3 107.7(12) . 24_665 ?
C11 C11 O2 68.6(7) 24_665 . ?
C11 C11 O3 108.8(10) 24_665 . ?
C11 C11 O3 42.1(7) 24_665 24_665 ?
C11 C11 C8 88.5(6) 24_665 . ?

loop_
_geom_bond_atom_site_label_1
_geom_bond_atom_site_label_2
_geom_bond_distance
_geom_bond_site_symmetry_2
_geom_bond_publ_flag
Mn1 O8 1.986(8) 19_666 ?
Mn1 O8 1.986(8) . ?
Mn1 O9 1.998(7) 6_556 ?
Mn1 O9 1.998(7) 24_665 ?
Mn1 O9 1.998(7) . ?
Mn1 O9 1.998(7) 19_666 ?
Mo2 O9 2.365(7) 6_556 ?
Mo2 O9 2.365(7) . ?
Mo2 O7 1.951(7) 19_666 ?
Mo2 O7 1.951(7) 24_665 ?
Mo2 O10 1.720(10) 6_556 ?
Mo2 O10 1.720(10) . ?
Mo1 O8 2.374(8) . ?
Mo1 O9 2.339(6) 19_666 ?
Mo1 O5 1.906(6) . ?
Mo1 O4 1.721(7) . ?
Mo1 O6 1.720(10) . ?
Mo1 O7 1.825(9) . ?
Zn1 Zn2 3.033(7) . ?
Zn1 Zn2 3.033(7) 3_665 ?
Zn1 Zn2 3.033(7) 2_655 ?
Zn1 O2 1.989(12) 2_655 ?
Zn1 O2 1.989(12) 3_665 ?
Zn1 O2 1.989(12) . ?
Zn1 O1 1.99(2) 3_665 ?
Zn1 O1 1.99(2) 2_655 ?
Zn1 O1 1.99(2) . ?
Zn2 Zn2 1.574(6) 33_546 ?
Zn2 Zn2 1.574(6) 32_556 ?
Zn2 Zn2 2.517(9) 3_665 ?
Zn2 O3 1.96(2) . ?
Zn2 O3 1.96(2) 22_655 ?
Zn2 O3 2.12(2) 32_556 ?
Zn2 O3 2.12(2) 17_656 ?
Zn2 O1 1.064(18) . ?
Zn2 O1 2.140(17) 3_665 ?
Zn2 O1 1.911(17) 32_556 ?
Zn2 O1 1.911(18) 33_546 ?
Zn2 O1 2.140(17) 2_655 ?
O8 C3 1.489(18) . ?
O9 C1 1.404(12) . ?
C1 H1A 0.9900 . ?
C1 H1B 0.9900 . ?
C1 C2 1.481(12) . ?
N1 C2 1.479(19) . ?
N1 C4 1.33(2) . ?
C2 C3 1.45(2) . ?
C3 H3A 0.9900 . ?
C3 H3B 0.9900 . ?
O2 C11 1.310(15) . ?
O2 C11 1.310(15) 24_665 ?
O3 O3 1.81(4) 24_665 ?
O3 C11 1.322(16) . ?
O3 C11 1.86(2) 24_665 ?
O1 O1 1.37(3) 3_665 ?
O1 O1 1.37(3) 2_655 ?
C9 H9 0.9500 . ?
C9 C10 1.3900 . ?
C9 C8 1.3900 . ?
C10 H10 0.9500 . ?
C10 C5 1.3900 . ?
C5 C6 1.3900 . ?
C5 C4 1.520(17) . ?
C6 H6 0.9500 . ?
C6 C7 1.3900 . ?
C7 H7 0.9500 . ?
C7 C8 1.3900 . ?
C8 C11 1.514(17) . ?
C4 H4 0.9500 . ?
C11 C11 0.96(3) 24_665 ?

loop_
_geom_torsion_atom_site_label_1
_geom_torsion_atom_site_label_2
_geom_torsion_atom_site_label_3
_geom_torsion_atom_site_label_4
_geom_torsion
_geom_torsion_site_symmetry_1
_geom_torsion_site_symmetry_2
_geom_torsion_site_symmetry_3
_geom_torsion_site_symmetry_4
_geom_torsion_publ_flag
Mn1 O8 C3 C2 0.000(7) . . . . ?
Mn1 O9 C1 C2 -0.3(12) . . . . ?
Mo2 O9 C1 C2 120.2(9) . . . . ?
Mo1 O8 C3 C2 -122.2(6) 24_665 . . . ?
Mo1 O8 C3 C2 122.1(6) . . . . ?
Mo1 O9 C1 C2 -121.8(9) 19_666 . . . ?
Zn1 O2 C11 O3 0(2) . . . . ?
Zn1 O2 C11 O3 -65.2(10) . . . 24_665 ?
Zn1 O2 C11 C8 -177.0(7) . . . . ?
Zn1 O2 C11 C11 -96.7(6) . . . 24_665 ?
Zn2 Zn2 O1 Zn1 -126.9(3) 32_556 . . . ?
Zn2 Zn2 O1 Zn1 -143.6(4) 3_665 . . . ?
Zn2 Zn2 O1 Zn1 126.9(3) 33_546 . . . ?
Zn2 Zn2 O1 Zn2 16.7(5) 32_556 . . 3_665 ?
Zn2 Zn2 O1 Zn2 72.9(9) 3_665 . . 2_655 ?
Zn2 Zn2 O1 Zn2 106.2(5) 32_556 . . 33_546 ?
Zn2 Zn2 O1 Zn2 -106.2(5) 33_546 . . 32_556 ?
Zn2 Zn2 O1 Zn2 89.5(5) 3_665 . . 33_546 ?
Zn2 Zn2 O1 Zn2 -16.7(5) 33_546 . . 2_655 ?
Zn2 Zn2 O1 Zn2 -89.5(5) 33_546 . . 3_665 ?
Zn2 Zn2 O1 Zn2 89.5(5) 32_556 . . 2_655 ?
Zn2 Zn2 O1 Zn2 -16.7(5) 3_665 . . 32_556 ?
Zn2 Zn2 O1 O1 -16.7(5) 33_546 . . 2_655 ?
Zn2 Zn2 O1 O1 -0.009(9) 3_665 . . 3_665 ?
Zn2 Zn2 O1 O1 -89.5(5) 33_546 . . 3_665 ?
Zn2 Zn2 O1 O1 89.5(5) 32_556 . . 2_655 ?
Zn2 Zn2 O1 O1 16.7(5) 32_556 . . 3_665 ?
Zn2 Zn2 O1 O1 72.8(9) 3_665 . . 2_655 ?
Zn2 O3 C11 O2 -62(3) 33_546 . . . ?
Zn2 O3 C11 O2 6(3) . . . . ?
Zn2 O3 C11 O3 16(3) 33_546 . . 24_665 ?
Zn2 O3 C11 O3 84(2) . . . 24_665 ?
Zn2 O3 C11 C8 -177.7(15) . . . . ?
Zn2 O3 C11 C8 114(2) 33_546 . . . ?
Zn2 O3 C11 C11 16(3) 33_546 . . 24_665 ?
Zn2 O3 C11 C11 84(2) . . . 24_665 ?
O8 Mo1 O7 Mo2 -94.7(4) . . . 19_666 ?
O9 Mo1 O7 Mo2 -20.7(4) 19_666 . . 19_666 ?
O9 C1 C2 C1 61.6(19) . . . 24_665 ?
O9 C1 C2 N1 -174.4(10) . . . . ?
O9 C1 C2 C3 -63.0(14) . . . . ?
O5 Mo1 O7 Mo2 -56.5(8) . . . 19_666 ?
C1 C2 C3 O8 -61.5(10) 24_665 . . . ?
C1 C2 C3 O8 61.4(10) . . . . ?
N1 C2 C3 O8 180.000(8) . . . . ?
C2 N1 C4 C5 -178.5(8) . . . . ?
O3 Zn2 O1 Zn1 -55.3(6) 22_655 . . . ?
O3 Zn2 O1 Zn1 114(2) 17_656 . . . ?
O3 Zn2 O1 Zn1 55.3(7) . . . . ?
O3 Zn2 O1 Zn1 -114(3) 32_556 . . . ?
O3 Zn2 O1 Zn2 -177.8(7) . . . 32_556 ?
O3 Zn2 O1 Zn2 -71.6(7) . . . 33_546 ?
O3 Zn2 O1 Zn2 161.1(9) 22_655 . . 2_655 ?
O3 Zn2 O1 Zn2 -103(2) 17_656 . . 3_665 ?
O3 Zn2 O1 Zn2 119(3) 32_556 . . 33_546 ?
O3 Zn2 O1 Zn2 -119(3) 17_656 . . 32_556 ?
O3 Zn2 O1 Zn2 103(2) 32_556 . . 2_655 ?
O3 Zn2 O1 Zn2 177.8(7) 22_655 . . 33_546 ?
O3 Zn2 O1 Zn2 30(3) 32_556 . . 3_665 ?
O3 Zn2 O1 Zn2 71.6(7) 22_655 . . 32_556 ?
O3 Zn2 O1 Zn2 -161.1(10) . . . 3_665 ?
O3 Zn2 O1 Zn2 -88.3(6) . . . 2_655 ?
O3 Zn2 O1 Zn2 -13(3) 17_656 . . 33_546 ?
O3 Zn2 O1 Zn2 13(3) 32_556 . . 32_556 ?
O3 Zn2 O1 Zn2 -30(3) 17_656 . . 2_655 ?
O3 Zn2 O1 Zn2 88.3(6) 22_655 . . 3_665 ?
O3 Zn2 O1 O1 -30(3) 17_656 . . 2_655 ?
O3 Zn2 O1 O1 161.1(9) 22_655 . . 2_655 ?
O3 Zn2 O1 O1 -103(2) 17_656 . . 3_665 ?
O3 Zn2 O1 O1 -88.3(6) . . . 2_655 ?
O3 Zn2 O1 O1 -161.1(10) . . . 3_665 ?
O3 Zn2 O1 O1 88.3(6) 22_655 . . 3_665 ?
O3 Zn2 O1 O1 30(3) 32_556 . . 3_665 ?
O3 Zn2 O1 O1 103(2) 32_556 . . 2_655 ?
O3 O3 C11 O2 -77.9(17) 24_665 . . . ?
O3 O3 C11 C8 98.5(11) 24_665 . . . ?
O3 O3 C11 C11 -0.001(6) 24_665 . . 24_665 ?
O4 Mo1 O7 Mo2 176.0(4) . . . 19_666 ?
O6 Mo1 O7 Mo2 67.9(5) . . . 19_666 ?
O1 Zn2 O1 Zn1 -143.6(4) 3_665 . . . ?
O1 Zn2 O1 Zn1 -158.3(8) 32_556 . . . ?
O1 Zn2 O1 Zn1 158.3(5) 33_546 . . . ?
O1 Zn2 O1 Zn1 143.6(6) 2_655 . . . ?
O1 Zn2 O1 Zn2 -74.8(7) 33_546 . . 32_556 ?
O1 Zn2 O1 Zn2 -72.8(9) 2_655 . . 3_665 ?
O1 Zn2 O1 Zn2 0.009(15) 3_665 . . 3_665 ?
O1 Zn2 O1 Zn2 -16.7(5) 3_665 . . 32_556 ?
O1 Zn2 O1 Zn2 16.7(5) 2_655 . . 33_546 ?
O1 Zn2 O1 Zn2 89.5(5) 3_665 . . 33_546 ?
O1 Zn2 O1 Zn2 -31.4(6) 32_556 . . 32_556 ?
O1 Zn2 O1 Zn2 58.1(5) 32_556 . . 2_655 ?
O1 Zn2 O1 Zn2 14.8(10) 33_546 . . 2_655 ?
O1 Zn2 O1 Zn2 -89.5(5) 2_655 . . 32_556 ?
O1 Zn2 O1 Zn2 0.011(9) 2_655 . . 2_655 ?
O1 Zn2 O1 Zn2 31.4(6) 33_546 . . 33_546 ?
O1 Zn2 O1 Zn2 -58.1(5) 33_546 . . 3_665 ?
O1 Zn2 O1 Zn2 -14.7(10) 32_556 . . 3_665 ?
O1 Zn2 O1 Zn2 72.9(9) 3_665 . . 2_655 ?
O1 Zn2 O1 Zn2 74.8(7) 32_556 . . 33_546 ?
O1 Zn2 O1 O1 58.1(5) 32_556 . . 2_655 ?
O1 Zn2 O1 O1 14.8(10) 33_546 . . 2_655 ?
O1 Zn2 O1 O1 -14.8(10) 32_556 . . 3_665 ?
O1 Zn2 O1 O1 -72.9(9) 2_655 . . 3_665 ?
O1 Zn2 O1 O1 -58.1(5) 33_546 . . 3_665 ?
O1 Zn2 O1 O1 72.9(9) 3_665 . . 2_655 ?
C9 C10 C5 C6 0.0 . . . . ?
C9 C10 C5 C4 180.0(3) . . . . ?
C9 C8 C11 O2 -5.4(15) . . . . ?
C9 C8 C11 O3 -110.0(12) . . . 24_665 ?
C9 C8 C11 O3 177.5(15) . . . . ?
C9 C8 C11 C11 -72.0(10) . . . 24_665 ?
C10 C9 C8 C7 0.0 . . . . ?
C10 C9 C8 C11 178.7(9) . . . . ?
C10 C5 C6 C7 0.0 . . . . ?
C10 C5 C4 N1 -5(3) . . . . ?
C5 C6 C7 C8 0.0 . . . . ?
C6 C5 C4 N1 175(3) . . . . ?
C6 C7 C8 C9 0.0 . . . . ?
C6 C7 C8 C11 -178.7(9) . . . . ?
C7 C8 C11 O2 173.3(13) . . . . ?
C7 C8 C11 O3 68.6(13) . . . 24_665 ?
C7 C8 C11 O3 -3.9(17) . . . . ?
C7 C8 C11 C11 106.7(10) . . . 24_665 ?
C8 C9 C10 C5 0.0 . . . . ?
C4 N1 C2 C1 -74.7(19) . . . . ?
C4 N1 C2 C1 48(2) . . . 24_665 ?
C4 N1 C2 C3 166.6(18) . . . . ?
C4 C5 C6 C7 -180.0(3) . . . . ?
C11 O2 C11 O3 31.5(12) 24_665 . . 24_665 ?
C11 O2 C11 O3 96.4(18) 24_665 . . . ?
C11 O2 C11 C8 -80.2(9) 24_665 . . . ?
C11 O3 C11 O2 -77.9(17) 24_665 . . . ?
C11 O3 C11 O3 0.001(9) 24_665 . . 24_665 ?
C11 O3 C11 C8 98.5(11) 24_665 . . . ?

loop_
_smtbx_masks_void_nr
_smtbx_masks_void_average_x
_smtbx_masks_void_average_y
_smtbx_masks_void_average_z
_smtbx_masks_void_volume
_smtbx_masks_void_count_electrons
_smtbx_masks_void_content
1 -0.556 -0.760 -0.532 25594.9 4837.0 ?
